data_7204367
loop_
_publ_author_name
'Nicol\'as Yutronic'
'Juan Merch\'an'
'Guillermo Gonz\'alez'
'Mar\'ia Teresa Garland'

_publ_section_title
;
 Protonated bis(quinuclidine) included in layered bis(urea)--bromide
 and -iodide hosts: new ternary urea inclusion compounds
;
_journal_issue 11
_journal_name_full 'J. Chem. Soc., Perkin Trans. 2'
_journal_page_first 1956
_journal_page_last 1959
_journal_paper_doi 10.1039/b201053b
_journal_year 2002
_chemical_formula_iupac '(C O N2 H4)2, (C7 H13 N)2, (H +), (Br -)'
_chemical_formula_moiety '(C7 H13.5 Br.5 N), (C H4 N2 O)'
_chemical_formula_sum 'C8 H17.5 Br0.5 N3 O'
_chemical_formula_weight 211.7
_chemical_name_systematic
; 
(Bis-quinuclidine-protonated) (urea-bromide)
;
_space_group_IT_number 5
_symmetry_cell_setting monoclinic
_symmetry_space_group_name_Hall 'C 2y'
_symmetry_space_group_name_H-M 'C 1 2 1'
_atom_sites_solution_hydrogens geom
_atom_sites_solution_primary direct
_atom_sites_solution_secondary difmap
_audit_creation_method SHELXL-97
_cell_angle_alpha 90.00
_cell_angle_beta 112.19(3)
_cell_angle_gamma 90.00
_cell_formula_units_Z 4
_cell_length_a 19.323(8)
_cell_length_b 7.145(3)
_cell_length_c 8.566(4)
_cell_measurement_temperature 293(2)
_cell_measurement_theta_max 25.02
_cell_measurement_theta_min 2.28
_cell_volume 1095.1(9)
_computing_cell_refinement 'SMART-NT V5.624 (Bruker, 2001)'
_computing_data_collection 'SMART-NT V5.624 (Bruker, 2001)'
_computing_data_reduction 'SAINT-NT V6.02a (Bruker, 2000)'
_computing_molecular_graphics 'XP in SHELXTL/PC(Sheldrick,1994)'
_computing_publication_material 'SHELXL-97 (Sheldrick, 1997)'
_computing_structure_refinement 'SHELXL-97 (Sheldrick, 1997)'
_computing_structure_solution 'SHELXS-97 (Sheldrick, 1997)'
_diffrn_ambient_temperature 293(2)
_diffrn_measured_fraction_theta_full 0.991
_diffrn_measured_fraction_theta_max 0.495
_diffrn_measurement_device_type 'Smart Apex'
_diffrn_measurement_method 'phi and omega scans'
_diffrn_radiation_monochromator graphite
_diffrn_radiation_source 'fine-focus sealed tube'
_diffrn_radiation_type MoK\a
_diffrn_radiation_wavelength 0.71073
_diffrn_reflns_av_R_equivalents 0.0000
_diffrn_reflns_av_sigmaI/netI 0.1289
_diffrn_reflns_limit_h_max 21
_diffrn_reflns_limit_h_min -22
_diffrn_reflns_limit_k_max 8
_diffrn_reflns_limit_k_min 0
_diffrn_reflns_limit_l_max 10
_diffrn_reflns_limit_l_min 0
_diffrn_reflns_number 1046
_diffrn_reflns_theta_full 25.02
_diffrn_reflns_theta_max 25.02
_diffrn_reflns_theta_min 2.28
_exptl_absorpt_coefficient_mu 1.897
_exptl_absorpt_correction_type 'empirical from intensities'
_exptl_absorpt_process_details 'SADABS in SAINT_NT V6.02a (Bruker, 2000)'
_exptl_crystal_colour colorless
_exptl_crystal_density_diffrn 1.284
_exptl_crystal_density_method 'not measured'
_exptl_crystal_description needle
_exptl_crystal_F_000 448
_exptl_crystal_size_max 0.2
_exptl_crystal_size_mid 0.09
_exptl_crystal_size_min 0.05
_refine_diff_density_max 0.305
_refine_diff_density_min -0.243
_refine_diff_density_rms 0.064
_refine_ls_extinction_method none
_refine_ls_goodness_of_fit_ref 0.967
_refine_ls_hydrogen_treatment mixed
_refine_ls_matrix_type full
_refine_ls_number_parameters 119
_refine_ls_number_reflns 1046
_refine_ls_number_restraints 36
_refine_ls_restrained_S_all 0.971
_refine_ls_R_factor_all 0.1787
_refine_ls_R_factor_gt 0.0607
_refine_ls_shift/su_max 0.877
_refine_ls_shift/su_mean 0.092
_refine_ls_structure_factor_coef Fsqd
_refine_ls_weighting_details 'calc w=1/[\s^2^(Fo^2^)+(0.0728P)^2^] where P=(Fo^2^+2Fc^2^)/3'
_refine_ls_weighting_scheme calc
_refine_ls_wR_factor_gt 0.1111
_refine_ls_wR_factor_ref 0.1489
_reflns_number_gt 472
_reflns_number_total 1046
_reflns_threshold_expression >2sigma(I)
_cod_data_source_file b201053b.txt
_cod_data_source_block (1)
_cod_original_cell_volume 1095.0(8)
_cod_original_sg_symbol_H-M C2
_cod_original_formula_sum 'C8 H17.5 Br.5 N3 O'
_cod_database_code 7204367

loop_
_symmetry_equiv_pos_as_xyz
'x, y, z'
'-x, y, -z'
'x+1/2, y+1/2, z'
'-x+1/2, y+1/2, -z'

loop_
_atom_site_label
_atom_site_type_symbol
_atom_site_fract_x
_atom_site_fract_y
_atom_site_fract_z
_atom_site_U_iso_or_equiv
_atom_site_adp_type
_atom_site_occupancy
_atom_site_symmetry_multiplicity
_atom_site_calc_flag
_atom_site_refinement_flags
_atom_site_disorder_assembly
_atom_site_disorder_group
Br1 Br 0.5000 0.3031(18) 0.0000 0.1054(10) Uani 1 2 d S . .
O1 O 0.7431(4) 0.811(3) 0.4744(8) 0.085(2) Uani 1 1 d D . .
N3 N 0.8368(10) 0.650(3) 0.6640(17) 0.071(7) Uani 1 1 d DU . .
H3A H 0.8175 0.5447 0.6209 0.085 Uiso 1 1 calc R . .
H3B H 0.8783 0.6529 0.7500 0.085 Uiso 1 1 calc R . .
N2 N 0.8359(9) 0.965(3) 0.669(2) 0.084(7) Uani 1 1 d D . .
H2A H 0.8159 1.0710 0.6296 0.101 Uiso 1 1 calc R . .
H2B H 0.8774 0.9610 0.7550 0.101 Uiso 1 1 calc R . .
C8 C 0.8028(5) 0.808(3) 0.5980(10) 0.054(3) Uani 1 1 d D . .
N1 N 0.5555(4) 0.799(3) 0.6507(9) 0.079(3) Uani 1 1 d D . .
H1TR H 0.5000 0.82(4) 0.5000 0.095 Uiso 1 2 d S . .
C6 C 0.5852(4) 0.813(4) 0.9577(9) 0.084(4) Uani 1 1 d D . .
H6A H 0.5794 0.9335 1.0034 0.100 Uiso 1 1 calc R . .
H6B H 0.5821 0.7161 1.0341 0.100 Uiso 1 1 calc R . .
C5 C 0.5895(13) 0.609(2) 0.673(3) 0.158(11) Uani 1 1 d DU . .
H5A H 0.6044 0.5773 0.5795 0.190 Uiso 1 1 calc R . .
H5B H 0.5550 0.5143 0.6811 0.190 Uiso 1 1 calc R . .
C3 C 0.6606(5) 0.803(3) 0.9394(14) 0.097(5) Uani 1 1 d D . .
H3C H 0.7011 0.7955 1.0505 0.116 Uiso 1 1 calc R . .
C4 C 0.6578(15) 0.626(3) 0.838(3) 0.140(12) Uani 1 1 d D . .
H4A H 0.6587 0.5186 0.9086 0.168 Uiso 1 1 calc R . .
H4B H 0.7026 0.6205 0.8131 0.168 Uiso 1 1 calc R . .
C7 C 0.5233(5) 0.785(4) 0.7828(9) 0.065(4) Uani 1 1 d D . .
H7A H 0.5003 0.6634 0.7772 0.078 Uiso 1 1 calc R . .
H7B H 0.4851 0.8800 0.7637 0.078 Uiso 1 1 calc R . .
C1 C 0.6083(11) 0.957(3) 0.669(2) 0.138(9) Uani 1 1 d DU . .
H1A H 0.5801 1.0726 0.6435 0.166 Uiso 1 1 calc R . .
H1B H 0.6308 0.9415 0.5855 0.166 Uiso 1 1 calc R . .
C2 C 0.6710(14) 0.974(4) 0.844(3) 0.159(15) Uani 1 1 d D . .
H2C H 0.7197 0.9718 0.8355 0.190 Uiso 1 1 calc R . .
H2D H 0.6661 1.0887 0.8990 0.190 Uiso 1 1 calc R . .

loop_
_atom_site_aniso_label
_atom_site_aniso_U_11
_atom_site_aniso_U_22
_atom_site_aniso_U_33
_atom_site_aniso_U_23
_atom_site_aniso_U_13
_atom_site_aniso_U_12
Br1 0.0737(12) 0.0553(10) 0.1222(16) 0.000 -0.0369(10) 0.000
O1 0.076(5) 0.037(4) 0.092(5) -0.021(11) -0.025(4) -0.021(12)
N3 0.101(14) 0.026(10) 0.035(8) -0.006(8) -0.032(8) 0.023(10)
N2 0.041(11) 0.049(13) 0.125(14) -0.007(12) -0.010(10) 0.011(10)
C8 0.056(7) 0.037(5) 0.050(6) 0.006(15) -0.003(5) -0.022(17)
N1 0.062(6) 0.108(8) 0.049(5) 0.037(14) 0.001(4) -0.016(17)
C6 0.086(8) 0.097(9) 0.052(6) -0.008(17) 0.008(6) 0.049(19)
C5 0.147(18) 0.19(2) 0.078(14) -0.001(14) -0.027(12) 0.037(17)
C3 0.065(9) 0.137(12) 0.059(8) 0.02(3) -0.009(6) -0.02(2)
C4 0.100(19) 0.16(3) 0.12(2) 0.00(2) -0.001(15) 0.074(17)
C7 0.073(7) 0.066(11) 0.051(6) 0.013(9) 0.018(6) 0.022(10)
C1 0.087(12) 0.193(18) 0.112(16) 0.071(14) 0.012(11) -0.083(13)
C2 0.059(12) 0.31(4) 0.066(14) 0.04(2) -0.018(10) -0.045(19)

loop_
_atom_type_symbol
_atom_type_description
_atom_type_scat_dispersion_real
_atom_type_scat_dispersion_imag
_atom_type_scat_source
C C 0.0033 0.0016 'International Tables Vol C Tables 4.2.6.8 and 6.1.1.4'
H H 0.0000 0.0000 'International Tables Vol C Tables 4.2.6.8 and 6.1.1.4'
N N 0.0061 0.0033 'International Tables Vol C Tables 4.2.6.8 and 6.1.1.4'
O O 0.0106 0.0060 'International Tables Vol C Tables 4.2.6.8 and 6.1.1.4'
S S 0.1246 0.1234 'International Tables Vol C Tables 4.2.6.8 and 6.1.1.4'
Mn Mn 0.3368 0.7283 'International Tables Vol C Tables 4.2.6.8 and 6.1.1.4'

loop_
_geom_angle_atom_site_label_1
_geom_angle_atom_site_label_2
_geom_angle_atom_site_label_3
_geom_angle
_geom_angle_site_symmetry_1
_geom_angle_site_symmetry_3
_geom_angle_publ_flag
O1 C8 N3 122.3(9) . . ?
O1 C8 N2 120.9(9) . . ?
N3 C8 N2 116.9(7) . . ?
C7 N1 C1 116.0(11) . . ?
C7 N1 C5 97.8(16) . . ?
C1 N1 C5 115.2(9) . . ?
C3 C6 C7 108.4(7) . . ?
N1 C5 C4 103.1(13) . . ?
C2 C3 C6 110.2(15) . . ?
C2 C3 C4 110.1(11) . . ?
C6 C3 C4 105.4(18) . . ?
C3 C4 C5 115.1(14) . . ?
N1 C7 C6 109.8(7) . . ?
N1 C1 C2 114.7(16) . . ?
C3 C2 C1 104.2(17) . . ?

loop_
_geom_bond_atom_site_label_1
_geom_bond_atom_site_label_2
_geom_bond_distance
_geom_bond_site_symmetry_2
_geom_bond_publ_flag
O1 C8 1.237(9) . ?
N3 C8 1.320(9) . ?
N2 C8 1.320(9) . ?
N1 C7 1.486(3) . ?
N1 C1 1.489(3) . ?
N1 C5 1.490(3) . ?
C6 C3 1.524(3) . ?
C6 C7 1.536(3) . ?
C5 C4 1.536(3) . ?
C3 C2 1.524(3) . ?
C3 C4 1.524(3) . ?
C1 C2 1.536(3) . ?
